data_7156559
loop_
_publ_author_name
'Qi, Changxing'
'Qiao, Yuben'
'Gao, Weixi'
'Liu, Mengting'
'Zhou, Qun'
'Chen, Chunmei'
'Lai, Yongji'
'Xue, Yongbo'
'Zhang, Jinwen'
'Li, Dongyan'
'Wang, Jianping'
'Zhu, Hucheng'
'Hu, Zhengxi'
'Zhou, Yuan'
'Zhang, Yonghui'

_publ_section_title
;
 New 3,5-dimethylorsellinic acid-based meroterpenoids with BACE1 and AchE
 inhibitory activities from Aspergillus terreus.
;
_journal_issue 46
_journal_name_full 'Organic &amp; biomolecular chemistry'
_journal_page_first 9046
_journal_page_last 9052
_journal_paper_doi 10.1039/c8ob02741b
_journal_volume 16
_journal_year 2018
_chemical_absolute_configuration ad
_chemical_formula_moiety 'C29 H38 O10'
_chemical_formula_sum 'C29 H38 O10'
_chemical_formula_weight 546.59
_space_group_crystal_system triclinic
_space_group_IT_number 1
_space_group_name_Hall 'P 1'
_space_group_name_H-M_alt 'P 1'
_symmetry_space_group_name_Hall 'P 1'
_symmetry_space_group_name_H-M 'P 1'
_atom_sites_solution_hydrogens geom
_atom_sites_solution_primary direct
_atom_sites_solution_secondary difmap
_audit_creation_method SHELXL-2014/7
_audit_update_record
;
2017-07-21 deposited with the CCDC.
2018-11-06 downloaded from the CCDC.
;
_cell_angle_alpha 74.58
_cell_angle_beta 73.43
_cell_angle_gamma 87.86
_cell_formula_units_Z 1
_cell_length_a 7.84890(10)
_cell_length_b 7.85050(10)
_cell_length_c 11.6784(2)
_cell_measurement_reflns_used 9911
_cell_measurement_temperature 100(2)
_cell_measurement_theta_max 70.09
_cell_measurement_theta_min 4.10
_cell_volume 664.309(17)
_computing_cell_refinement 'Bruker SAINT'
_computing_data_collection 'Bruker APEX2'
_computing_data_reduction 'Bruker SAINT'
_computing_molecular_graphics 'Bruker SHELXTL'
_computing_publication_material 'Bruker SHELXTL'
_computing_structure_refinement 'SHELXL-2014 (Sheldrick 2014)'
_computing_structure_solution 'SHELXS-97 (Sheldrick 2008)'
_diffrn_ambient_temperature 100(2)
_diffrn_measured_fraction_theta_full 0.950
_diffrn_measured_fraction_theta_max 0.933
_diffrn_measurement_device_type 'Bruker APEX-II CCD'
_diffrn_measurement_method '\f and \w scans'
_diffrn_radiation_type CuK\a
_diffrn_radiation_wavelength 1.54178
_diffrn_reflns_av_R_equivalents 0.0281
_diffrn_reflns_av_unetI/netI 0.0351
_diffrn_reflns_Laue_measured_fraction_full 0.950
_diffrn_reflns_Laue_measured_fraction_max 0.933
_diffrn_reflns_limit_h_max 9
_diffrn_reflns_limit_h_min -9
_diffrn_reflns_limit_k_max 8
_diffrn_reflns_limit_k_min -9
_diffrn_reflns_limit_l_max 14
_diffrn_reflns_limit_l_min -14
_diffrn_reflns_number 10823
_diffrn_reflns_point_group_measured_fraction_full 0.796
_diffrn_reflns_point_group_measured_fraction_max 0.774
_diffrn_reflns_theta_full 67.679
_diffrn_reflns_theta_max 70.082
_diffrn_reflns_theta_min 4.098
_diffrn_source 'fine-focus sealed tube'
_exptl_absorpt_coefficient_mu 0.854
_exptl_absorpt_correction_type multi-scan
_exptl_absorpt_process_details sadabs
_exptl_crystal_colour colourless
_exptl_crystal_density_diffrn 1.366
_exptl_crystal_description prism
_exptl_crystal_F_000 292
_exptl_crystal_size_max 0.950
_exptl_crystal_size_mid 0.470
_exptl_crystal_size_min 0.120
_exptl_transmission_factor_max 0.4683
_exptl_transmission_factor_min 0.2868
_refine_diff_density_max 0.278
_refine_diff_density_min -0.194
_refine_diff_density_rms 0.045
_refine_ls_abs_structure_details
;
 Flack x determined using 1542 quotients [(I+)-(I-)]/[(I+)+(I-)]
 (Parsons, Flack and Wagner, Acta Cryst. B69 (2013) 249-259).
;
_refine_ls_abs_structure_Flack 0.17(5)
_refine_ls_extinction_coef 0.061(3)
_refine_ls_extinction_expression Fc^*^=kFc[1+0.001xFc^2^\l^3^/sin(2\q)]^-1/4^
_refine_ls_extinction_method 'SHELXL-2014/7 (Sheldrick 2014'
_refine_ls_goodness_of_fit_ref 1.058
_refine_ls_hydrogen_treatment constr
_refine_ls_matrix_type full
_refine_ls_number_parameters 362
_refine_ls_number_reflns 3922
_refine_ls_number_restraints 3
_refine_ls_restrained_S_all 1.058
_refine_ls_R_factor_all 0.0308
_refine_ls_R_factor_gt 0.0307
_refine_ls_shift/su_max 0.000
_refine_ls_shift/su_mean 0.000
_refine_ls_structure_factor_coef Fsqd
_refine_ls_weighting_details 'w=1/[\s^2^(Fo^2^)+(0.0534P)^2^+0.0934P] where P=(Fo^2^+2Fc^2^)/3'
_refine_ls_weighting_scheme calc
_refine_ls_wR_factor_gt 0.0788
_refine_ls_wR_factor_ref 0.0788
_reflns_Friedel_coverage 0.660
_reflns_Friedel_fraction_full 0.641
_reflns_Friedel_fraction_max 0.616
_reflns_number_gt 3918
_reflns_number_total 3922
_reflns_threshold_expression 'I > 2\s(I)'
_cod_data_source_file c8ob02741b2.cif
_cod_data_source_block cu_zyh_qyb5521_0m
_cod_depositor_comments 'Adding full bibliography for 7156557--7156559.cif.'
_cod_original_cell_volume 664.293(17)
_cod_database_code 7156559
_shelx_shelxl_version_number 2014/7
_shelx_space_group_comment
;
The symmetry employed for this shelxl refinement is uniquely defined
by the following loop, which should always be used as a source of
symmetry information in preference to the above space-group names.
They are only intended as comments.
;
_shelx_estimated_absorpt_t_min 0.498
_shelx_estimated_absorpt_t_max 0.904

loop_
_space_group_symop_operation_xyz
'x, y, z'

loop_
_atom_site_label
_atom_site_type_symbol
_atom_site_fract_x
_atom_site_fract_y
_atom_site_fract_z
_atom_site_U_iso_or_equiv
_atom_site_adp_type
_atom_site_occupancy
_atom_site_site_symmetry_order
_atom_site_calc_flag
_atom_site_refinement_flags_posn
_atom_site_refinement_flags_adp
O1 O 1.0027(2) -0.2296(2) 0.60348(16) 0.0299(4) Uani 1 1 d . .
O2 O 0.5726(2) -0.0825(2) 0.59019(14) 0.0222(4) Uani 1 1 d . .
O3 O 1.0405(2) -0.0288(2) 0.04427(14) 0.0228(4) Uani 1 1 d . .
O4 O 0.67411(19) 0.5210(2) 0.06105(13) 0.0189(3) Uani 1 1 d . .
O5 O 0.9107(2) 0.1345(2) 0.64413(14) 0.0216(3) Uani 1 1 d . .
O6 O 0.98162(18) 0.1353(2) 0.36869(13) 0.0172(3) Uani 1 1 d . .
O7 O 1.1146(2) 0.3834(2) 0.36896(15) 0.0252(4) Uani 1 1 d . .
O8 O 0.8442(3) -0.2548(3) 0.47600(16) 0.0328(4) Uani 1 1 d . .
O9 O 0.44411(19) 0.3432(2) 0.08464(14) 0.0224(4) Uani 1 1 d . .
O10 O 1.1815(3) -0.1635(3) -0.10035(19) 0.0480(6) Uani 1 1 d . .
C1 C 1.1370(4) -0.3408(4) 0.5499(3) 0.0406(7) Uani 1 1 d . .
H20 H 1.0837 -0.4585 0.5648 0.061 Uiso 1 1 calc R U
H1 H 1.2342 -0.3512 0.5883 0.061 Uiso 1 1 calc R U
H19 H 1.1837 -0.2878 0.4605 0.061 Uiso 1 1 calc R U
C2 C 0.8633(3) -0.2019(3) 0.5593(2) 0.0228(5) Uani 1 1 d . .
C3 C 0.7241(3) -0.0971(3) 0.63239(19) 0.0192(4) Uani 1 1 d . .
C4 C 0.5450(3) 0.0990(3) 0.52295(18) 0.0172(4) Uani 1 1 d . .
C5 C 0.5846(2) 0.1007(3) 0.38875(18) 0.0145(4) Uani 1 1 d . .
H24 H 0.5520 -0.0028 0.3711 0.017 Uiso 1 1 calc R U
C6 C 0.6622(2) 0.2361(3) 0.29220(18) 0.0134(4) Uani 1 1 d . .
C7 C 0.7008(2) 0.2216(3) 0.15805(17) 0.0145(4) Uani 1 1 d . .
C8 C 0.8893(3) 0.3050(3) 0.08328(18) 0.0156(4) Uani 1 1 d . .
H30 H 0.9737 0.2626 0.1338 0.019 Uiso 1 1 calc R U
C9 C 0.9663(3) 0.2704(3) -0.04640(18) 0.0182(4) Uani 1 1 d . .
C10 C 0.9392(3) 0.0749(3) -0.03633(19) 0.0196(5) Uani 1 1 d . .
H37 H 0.9841 0.0543 -0.1206 0.024 Uiso 1 1 calc R U
C11 C 1.1628(3) -0.1347(3) -0.0021(2) 0.0219(5) Uani 1 1 d . .
C12 C 1.2701(3) -0.2148(3) 0.0851(2) 0.0263(5) Uani 1 1 d . .
H38 H 1.3275 -0.3193 0.0633 0.039 Uiso 1 1 calc R U
H2 H 1.1916 -0.2493 0.1702 0.039 Uiso 1 1 calc R U
H3 H 1.3611 -0.1279 0.0787 0.039 Uiso 1 1 calc R U
C13 C 0.6695(3) 0.0357(3) 0.15072(19) 0.0166(4) Uani 1 1 d . .
H7 H 0.5398 0.0072 0.1790 0.020 Uiso 1 1 calc R U
H6 H 0.7242 -0.0487 0.2082 0.020 Uiso 1 1 calc R U
C14 C 0.7450(3) 0.0096(3) 0.02064(19) 0.0186(4) Uani 1 1 d . .
H4 H 0.7355 -0.1176 0.0252 0.022 Uiso 1 1 calc R U
H5 H 0.6737 0.0746 -0.0333 0.022 Uiso 1 1 calc R U
C15 C 0.5873(3) 0.3610(3) 0.09846(17) 0.0164(4) Uani 1 1 d . .
C16 C 0.8512(3) 0.4979(3) 0.08003(18) 0.0180(5) Uani 1 1 d . .
H8 H 0.9415 0.5784 0.0099 0.022 Uiso 1 1 calc R U
C17 C 0.8494(3) 0.5317(3) 0.20237(18) 0.0179(4) Uani 1 1 d . .
H28 H 0.8204 0.6563 0.1995 0.021 Uiso 1 1 calc R U
H29 H 0.9697 0.5142 0.2136 0.021 Uiso 1 1 calc R U
C18 C 0.7119(3) 0.4076(3) 0.31614(18) 0.0154(4) Uani 1 1 d . .
C19 C 0.6730(3) -0.1902(3) 0.7715(2) 0.0238(5) Uani 1 1 d . .
H11 H 0.5796 -0.1257 0.8161 0.036 Uiso 1 1 calc R U
H9 H 0.7777 -0.1929 0.8017 0.036 Uiso 1 1 calc R U
H10 H 0.6292 -0.3114 0.7854 0.036 Uiso 1 1 calc R U
C20 C 0.7915(3) 0.0926(3) 0.61005(17) 0.0165(4) Uani 1 1 d . .
C21 C 0.6736(2) 0.2232(3) 0.54681(17) 0.0156(4) Uani 1 1 d . .
C22 C 0.7929(3) 0.3580(3) 0.42863(18) 0.0152(4) Uani 1 1 d . .
H12 H 0.8030 0.4697 0.4525 0.018 Uiso 1 1 calc R U
C23 C 0.9814(3) 0.2963(3) 0.38701(17) 0.0172(4) Uani 1 1 d . .
C24 C 1.1547(3) 0.0716(3) 0.3168(2) 0.0218(5) Uani 1 1 d . .
H15 H 1.2163 0.1572 0.2389 0.033 Uiso 1 1 calc R U
H13 H 1.1396 -0.0425 0.3009 0.033 Uiso 1 1 calc R U
H14 H 1.2252 0.0572 0.3756 0.033 Uiso 1 1 calc R U
C25 C 0.5822(3) 0.3235(3) 0.64363(19) 0.0200(5) Uani 1 1 d . .
H18 H 0.5173 0.2386 0.7209 0.030 Uiso 1 1 calc R U
H17 H 0.4988 0.4056 0.6120 0.030 Uiso 1 1 calc R U
H16 H 0.6724 0.3898 0.6595 0.030 Uiso 1 1 calc R U
C26 C 0.3451(3) 0.1169(3) 0.57835(19) 0.0230(5) Uani 1 1 d . .
H21 H 0.2784 0.0243 0.5651 0.035 Uiso 1 1 calc R U
H23 H 0.3099 0.2333 0.5379 0.035 Uiso 1 1 calc R U
H22 H 0.3192 0.1045 0.6674 0.035 Uiso 1 1 calc R U
C27 C 0.5451(3) 0.5159(3) 0.34886(19) 0.0193(4) Uani 1 1 d . .
H27 H 0.5002 0.5571 0.2764 0.029 Uiso 1 1 calc R U
H25 H 0.5763 0.6180 0.3733 0.029 Uiso 1 1 calc R U
H26 H 0.4530 0.4414 0.4176 0.029 Uiso 1 1 calc R U
C28 C 0.8810(3) 0.3776(3) -0.14569(19) 0.0213(5) Uani 1 1 d . .
H33 H 0.9314 0.3441 -0.2233 0.032 Uiso 1 1 calc R U
H31 H 0.9052 0.5041 -0.1597 0.032 Uiso 1 1 calc R U
H32 H 0.7521 0.3524 -0.1171 0.032 Uiso 1 1 calc R U
C29 C 1.1656(3) 0.3238(4) -0.0921(2) 0.0244(5) Uani 1 1 d . .
H34 H 1.2260 0.2512 -0.0345 0.037 Uiso 1 1 calc R U
H36 H 1.1811 0.4488 -0.0963 0.037 Uiso 1 1 calc R U
H35 H 1.2167 0.3054 -0.1747 0.037 Uiso 1 1 calc R U

loop_
_atom_site_aniso_label
_atom_site_aniso_U_11
_atom_site_aniso_U_22
_atom_site_aniso_U_33
_atom_site_aniso_U_23
_atom_site_aniso_U_13
_atom_site_aniso_U_12
O1 0.0254(8) 0.0302(10) 0.0331(9) -0.0122(7) -0.0045(7) 0.0112(7)
O2 0.0228(7) 0.0221(9) 0.0214(7) 0.0001(6) -0.0105(6) -0.0050(6)
O3 0.0251(8) 0.0283(10) 0.0191(7) -0.0110(6) -0.0096(6) 0.0111(7)
O4 0.0211(7) 0.0182(8) 0.0175(7) -0.0039(6) -0.0066(6) 0.0026(6)
O5 0.0194(7) 0.0294(9) 0.0216(7) -0.0129(6) -0.0098(6) 0.0060(6)
O6 0.0117(6) 0.0225(8) 0.0200(7) -0.0101(6) -0.0048(5) 0.0038(5)
O7 0.0154(7) 0.0268(9) 0.0351(9) -0.0099(7) -0.0077(6) -0.0032(6)
O8 0.0449(10) 0.0254(10) 0.0291(9) -0.0158(7) -0.0034(7) -0.0034(8)
O9 0.0168(7) 0.0299(9) 0.0223(7) -0.0061(6) -0.0092(6) 0.0030(6)
O10 0.0586(13) 0.0619(16) 0.0348(11) -0.0290(10) -0.0200(9) 0.0383(12)
C1 0.0348(14) 0.0333(16) 0.0415(15) -0.0069(12) 0.0035(11) 0.0149(12)
C2 0.0277(11) 0.0174(11) 0.0189(10) -0.0044(8) -0.0001(8) -0.0015(9)
C3 0.0192(10) 0.0224(12) 0.0164(10) -0.0059(8) -0.0053(7) 0.0016(8)
C4 0.0151(9) 0.0202(11) 0.0159(9) -0.0037(8) -0.0050(7) 0.0008(8)
C5 0.0121(8) 0.0169(11) 0.0172(9) -0.0075(8) -0.0055(7) 0.0009(7)
C6 0.0116(8) 0.0154(10) 0.0157(9) -0.0062(7) -0.0059(7) 0.0024(7)
C7 0.0130(8) 0.0178(11) 0.0140(9) -0.0054(8) -0.0050(7) 0.0013(7)
C8 0.0155(9) 0.0185(11) 0.0139(9) -0.0055(8) -0.0050(7) 0.0001(8)
C9 0.0175(9) 0.0248(12) 0.0133(9) -0.0078(8) -0.0036(7) 0.0029(8)
C10 0.0232(10) 0.0248(12) 0.0143(9) -0.0086(8) -0.0082(8) 0.0079(9)
C11 0.0170(9) 0.0246(12) 0.0209(11) -0.0062(9) -0.0007(8) 0.0016(8)
C12 0.0207(10) 0.0264(13) 0.0333(12) -0.0094(10) -0.0094(9) 0.0065(9)
C13 0.0169(9) 0.0183(11) 0.0170(9) -0.0072(8) -0.0064(7) 0.0005(7)
C14 0.0247(10) 0.0182(11) 0.0178(9) -0.0093(8) -0.0097(8) 0.0027(8)
C15 0.0184(10) 0.0198(11) 0.0125(8) -0.0075(8) -0.0043(7) 0.0040(8)
C16 0.0176(10) 0.0197(11) 0.0159(9) -0.0043(8) -0.0037(7) -0.0005(8)
C17 0.0204(10) 0.0161(11) 0.0176(10) -0.0059(8) -0.0045(8) -0.0014(8)
C18 0.0152(9) 0.0169(11) 0.0149(9) -0.0061(8) -0.0041(7) 0.0017(8)
C19 0.0248(10) 0.0278(12) 0.0171(11) -0.0047(9) -0.0052(8) 0.0062(9)
C20 0.0144(9) 0.0244(12) 0.0119(9) -0.0086(8) -0.0026(7) 0.0050(8)
C21 0.0144(9) 0.0206(11) 0.0136(9) -0.0070(8) -0.0046(7) 0.0033(8)
C22 0.0150(9) 0.0169(10) 0.0158(9) -0.0075(8) -0.0046(7) 0.0010(7)
C23 0.0159(9) 0.0239(12) 0.0132(9) -0.0063(8) -0.0049(7) 0.0006(8)
C24 0.0134(9) 0.0301(13) 0.0236(10) -0.0116(9) -0.0043(8) 0.0068(8)
C25 0.0184(9) 0.0274(12) 0.0174(9) -0.0115(8) -0.0059(7) 0.0074(8)
C26 0.0173(10) 0.0339(14) 0.0165(10) -0.0063(9) -0.0028(8) -0.0018(8)
C27 0.0197(9) 0.0205(11) 0.0198(10) -0.0084(8) -0.0067(7) 0.0061(8)
C28 0.0256(11) 0.0237(12) 0.0147(9) -0.0051(8) -0.0063(8) 0.0037(9)
C29 0.0187(10) 0.0335(14) 0.0207(10) -0.0114(9) -0.0010(8) -0.0003(9)

loop_
_atom_type_symbol
_atom_type_description
_atom_type_scat_dispersion_real
_atom_type_scat_dispersion_imag
_atom_type_scat_source
C C 0.0181 0.0091 'International Tables Vol C Tables 4.2.6.8 and 6.1.1.4'
H H 0.0000 0.0000 'International Tables Vol C Tables 4.2.6.8 and 6.1.1.4'
O O 0.0492 0.0322 'International Tables Vol C Tables 4.2.6.8 and 6.1.1.4'

loop_
_geom_angle_atom_site_label_1
_geom_angle_atom_site_label_2
_geom_angle_atom_site_label_3
_geom_angle
C2 O1 C1 116.2(2)
C3 O2 C4 113.64(16)
C11 O3 C10 117.96(16)
C15 O4 C16 109.05(15)
C23 O6 C24 115.96(17)
O1 C1 H20 109.5
O1 C1 H1 109.5
H20 C1 H1 109.5
O1 C1 H19 109.5
H20 C1 H19 109.5
H1 C1 H19 109.5
O8 C2 O1 125.3(2)
O8 C2 C3 124.0(2)
O1 C2 C3 110.68(19)
O2 C3 C20 105.80(17)
O2 C3 C19 109.75(17)
C20 C3 C19 109.74(19)
O2 C3 C2 109.28(18)
C20 C3 C2 111.71(17)
C19 C3 C2 110.45(18)
O2 C4 C5 106.45(17)
O2 C4 C26 102.10(17)
C5 C4 C26 110.17(16)
O2 C4 C21 106.64(16)
C5 C4 C21 113.40(17)
C26 C4 C21 116.85(19)
C6 C5 C4 125.3(2)
C6 C5 H24 117.4
C4 C5 H24 117.4
C5 C6 C18 119.16(18)
C5 C6 C7 120.9(2)
C18 C6 C7 119.94(17)
C13 C7 C15 114.46(17)
C13 C7 C6 113.23(17)
C15 C7 C6 105.06(16)
C13 C7 C8 114.64(17)
C15 C7 C8 99.73(15)
C6 C7 C8 108.50(16)
C16 C8 C7 98.73(15)
C16 C8 C9 114.46(16)
C7 C8 C9 115.74(17)
C16 C8 H30 109.1
C7 C8 H30 109.1
C9 C8 H30 109.1
C10 C9 C29 110.35(18)
C10 C9 C28 107.44(18)
C29 C9 C28 107.20(17)
C10 C9 C8 109.69(17)
C29 C9 C8 107.95(17)
C28 C9 C8 114.18(16)
O3 C10 C14 107.37(17)
O3 C10 C9 108.54(17)
C14 C10 C9 112.77(18)
O3 C10 H37 109.4
C14 C10 H37 109.4
C9 C10 H37 109.4
O10 C11 O3 123.7(2)
O10 C11 C12 124.5(2)
O3 C11 C12 111.76(19)
C11 C12 H38 109.5
C11 C12 H2 109.5
H38 C12 H2 109.5
C11 C12 H3 109.5
H38 C12 H3 109.5
H2 C12 H3 109.5
C7 C13 C14 113.84(17)
C7 C13 H7 108.8
C14 C13 H7 108.8
C7 C13 H6 108.8
C14 C13 H6 108.8
H7 C13 H6 107.7
C10 C14 C13 111.75(17)
C10 C14 H4 109.3
C13 C14 H4 109.3
C10 C14 H5 109.3
C13 C14 H5 109.3
H4 C14 H5 107.9
O9 C15 O4 121.80(19)
O9 C15 C7 129.3(2)
O4 C15 C7 108.91(17)
O4 C16 C17 110.39(16)
O4 C16 C8 104.52(16)
C17 C16 C8 110.20(16)
O4 C16 H8 110.5
C17 C16 H8 110.5
C8 C16 H8 110.5
C16 C17 C18 112.90(18)
C16 C17 H28 109.0
C18 C17 H28 109.0
C16 C17 H29 109.0
C18 C17 H29 109.0
H28 C17 H29 107.8
C6 C18 C27 110.41(17)
C6 C18 C17 113.72(16)
C27 C18 C17 106.65(17)
C6 C18 C22 108.31(17)
C27 C18 C22 108.89(16)
C17 C18 C22 108.76(16)
C3 C19 H11 109.5
C3 C19 H9 109.5
H11 C19 H9 109.5
C3 C19 H10 109.5
H11 C19 H10 109.5
H9 C19 H10 109.5
O5 C20 C3 125.34(19)
O5 C20 C21 124.8(2)
C3 C20 C21 109.68(17)
C20 C21 C25 104.32(15)
C20 C21 C4 102.93(17)
C25 C21 C4 114.11(17)
C20 C21 C22 109.86(15)
C25 C21 C22 108.97(18)
C4 C21 C22 115.81(17)
C23 C22 C21 112.48(17)
C23 C22 C18 109.65(16)
C21 C22 C18 114.09(16)
C23 C22 H12 106.7
C21 C22 H12 106.7
C18 C22 H12 106.7
O7 C23 O6 123.82(19)
O7 C23 C22 124.6(2)
O6 C23 C22 111.58(17)
O6 C24 H15 109.5
O6 C24 H13 109.5
H15 C24 H13 109.5
O6 C24 H14 109.5
H15 C24 H14 109.5
H13 C24 H14 109.5
C21 C25 H18 109.5
C21 C25 H17 109.5
H18 C25 H17 109.5
C21 C25 H16 109.5
H18 C25 H16 109.5
H17 C25 H16 109.5
C4 C26 H21 109.5
C4 C26 H23 109.5
H21 C26 H23 109.5
C4 C26 H22 109.5
H21 C26 H22 109.5
H23 C26 H22 109.5
C18 C27 H27 109.5
C18 C27 H25 109.5
H27 C27 H25 109.5
C18 C27 H26 109.5
H27 C27 H26 109.5
H25 C27 H26 109.5
C9 C28 H33 109.5
C9 C28 H31 109.5
H33 C28 H31 109.5
C9 C28 H32 109.5
H33 C28 H32 109.5
H31 C28 H32 109.5
C9 C29 H34 109.5
C9 C29 H36 109.5
H34 C29 H36 109.5
C9 C29 H35 109.5
H34 C29 H35 109.5
H36 C29 H35 109.5

loop_
_geom_bond_atom_site_label_1
_geom_bond_atom_site_label_2
_geom_bond_distance
O1 C2 1.325(3)
O1 C1 1.453(3)
O2 C3 1.402(3)
O2 C4 1.474(3)
O3 C11 1.338(3)
O3 C10 1.467(2)
O4 C15 1.355(3)
O4 C16 1.466(2)
O5 C20 1.203(3)
O6 C23 1.337(3)
O6 C24 1.451(2)
O7 C23 1.207(3)
O8 C2 1.201(3)
O9 C15 1.198(3)
O10 C11 1.195(3)
C1 H20 0.9800
C1 H1 0.9800
C1 H19 0.9800
C2 C3 1.541(3)
C3 C20 1.529(3)
C3 C19 1.533(3)
C4 C5 1.505(3)
C4 C26 1.534(3)
C4 C21 1.557(3)
C5 C6 1.339(3)
C5 H24 0.9500
C6 C18 1.531(3)
C6 C7 1.543(3)
C7 C13 1.518(3)
C7 C15 1.534(3)
C7 C8 1.553(3)
C8 C16 1.525(3)
C8 C9 1.555(3)
C8 H30 1.0000
C9 C10 1.526(3)
C9 C29 1.536(3)
C9 C28 1.544(3)
C10 C14 1.525(3)
C10 H37 1.0000
C11 C12 1.500(3)
C12 H38 0.9800
C12 H2 0.9800
C12 H3 0.9800
C13 C14 1.531(3)
C13 H7 0.9900
C13 H6 0.9900
C14 H4 0.9900
C14 H5 0.9900
C16 C17 1.517(3)
C16 H8 1.0000
C17 C18 1.565(3)
C17 H28 0.9900
C17 H29 0.9900
C18 C27 1.545(3)
C18 C22 1.571(3)
C19 H11 0.9800
C19 H9 0.9800
C19 H10 0.9800
C20 C21 1.539(3)
C21 C25 1.543(3)
C21 C22 1.569(3)
C22 C23 1.524(3)
C22 H12 1.0000
C24 H15 0.9800
C24 H13 0.9800
C24 H14 0.9800
C25 H18 0.9800
C25 H17 0.9800
C25 H16 0.9800
C26 H21 0.9800
C26 H23 0.9800
C26 H22 0.9800
C27 H27 0.9800
C27 H25 0.9800
C27 H26 0.9800
C28 H33 0.9800
C28 H31 0.9800
C28 H32 0.9800
C29 H34 0.9800
C29 H36 0.9800
C29 H35 0.9800

loop_
_geom_hbond_atom_site_label_D
_geom_hbond_atom_site_label_H
_geom_hbond_atom_site_label_A
_geom_hbond_distance_DH
_geom_hbond_distance_HA
_geom_hbond_distance_DA
_geom_hbond_angle_DHA
_geom_hbond_site_symmetry_A
C24 H15 O9 0.98 2.35 3.291(3) 160.1 1_655
C22 H12 O8 1.00 2.30 3.289(3) 171.4 1_565
C17 H29 O7 0.99 2.40 3.225(3) 140.9 .
C16 H8 O10 1.00 2.61 3.556(4) 157.3 1_565
C24 H15 O9 0.98 2.35 3.291(3) 160.1 1_655
C22 H12 O8 1.00 2.30 3.289(3) 171.4 1_565
C17 H29 O7 0.99 2.40 3.225(3) 140.9 .
C16 H8 O10 1.00 2.61 3.556(4) 157.3 1_565
C24 H15 O9 0.98 2.35 3.291(3) 160.1 1_655
C22 H12 O8 1.00 2.30 3.289(3) 171.4 1_565
C17 H29 O7 0.99 2.40 3.225(3) 140.9 .
C16 H8 O10 1.00 2.61 3.556(4) 157.3 1_565
C24 H15 O9 0.98 2.35 3.291(3) 160.1 1_655
C22 H12 O8 1.00 2.30 3.289(3) 171.4 1_565
C17 H29 O7 0.99 2.40 3.225(3) 140.9 .
C16 H8 O10 1.00 2.61 3.556(4) 157.3 1_565
C16 H8 O10 1.00 2.61 3.556(4) 157.3 1_565
C17 H29 O7 0.99 2.40 3.225(3) 140.9 .
C22 H12 O8 1.00 2.30 3.289(3) 171.4 1_565
C24 H15 O9 0.98 2.35 3.291(3) 160.1 1_655
C16 H8 O10 1.00 2.61 3.556(4) 157.3 1_565
C17 H29 O7 0.99 2.40 3.225(3) 140.9 .
C22 H12 O8 1.00 2.30 3.289(3) 171.4 1_565
C24 H15 O9 0.98 2.35 3.291(3) 160.1 1_655
C16 H8 O10 1.00 2.61 3.556(4) 157.3 1_565
C17 H29 O7 0.99 2.40 3.225(3) 140.9 .
C22 H12 O8 1.00 2.30 3.289(3) 171.4 1_565
C24 H15 O9 0.98 2.35 3.291(3) 160.1 1_655
C16 H8 O10 1.00 2.61 3.556(4) 157.3 1_565
C17 H29 O7 0.99 2.40 3.225(3) 140.9 .
C22 H12 O8 1.00 2.30 3.289(3) 171.4 1_565
C24 H15 O9 0.98 2.35 3.291(3) 160.1 1_655

loop_
_geom_torsion_atom_site_label_1
_geom_torsion_atom_site_label_2
_geom_torsion_atom_site_label_3
_geom_torsion_atom_site_label_4
_geom_torsion
C1 O1 C2 O8 -3.4(3)
C1 O1 C2 C3 174.7(2)
C4 O2 C3 C20 9.0(2)
C4 O2 C3 C19 127.32(19)
C4 O2 C3 C2 -111.42(19)
O8 C2 C3 O2 2.9(3)
O1 C2 C3 O2 -175.23(18)
O8 C2 C3 C20 -113.8(2)
O1 C2 C3 C20 68.0(2)
O8 C2 C3 C19 123.7(2)
O1 C2 C3 C19 -54.4(2)
C3 O2 C4 C5 109.03(19)
C3 O2 C4 C26 -135.43(17)
C3 O2 C4 C21 -12.3(2)
O2 C4 C5 C6 -144.27(19)
C26 C4 C5 C6 105.8(2)
C21 C4 C5 C6 -27.3(3)
C4 C5 C6 C18 -1.9(3)
C4 C5 C6 C7 178.44(16)
C5 C6 C7 C13 -9.0(2)
C18 C6 C7 C13 171.32(17)
C5 C6 C7 C15 116.6(2)
C18 C6 C7 C15 -63.1(2)
C5 C6 C7 C8 -137.44(19)
C18 C6 C7 C8 42.9(2)
C13 C7 C8 C16 163.55(16)
C15 C7 C8 C16 40.80(17)
C6 C7 C8 C16 -68.79(18)
C13 C7 C8 C9 40.9(2)
C15 C7 C8 C9 -81.8(2)
C6 C7 C8 C9 168.59(17)
C16 C8 C9 C10 -160.50(16)
C7 C8 C9 C10 -46.7(2)
C16 C8 C9 C29 79.2(2)
C7 C8 C9 C29 -166.93(17)
C16 C8 C9 C28 -39.9(2)
C7 C8 C9 C28 74.0(2)
C11 O3 C10 C14 115.4(2)
C11 O3 C10 C9 -122.4(2)
C29 C9 C10 O3 55.6(2)
C28 C9 C10 O3 172.11(15)
C8 C9 C10 O3 -63.3(2)
C29 C9 C10 C14 174.39(16)
C28 C9 C10 C14 -69.1(2)
C8 C9 C10 C14 55.6(2)
C10 O3 C11 O10 -8.0(4)
C10 O3 C11 C12 173.1(2)
C15 C7 C13 C14 72.3(2)
C6 C7 C13 C14 -167.26(16)
C8 C7 C13 C14 -42.0(2)
O3 C10 C14 C13 60.8(2)
C9 C10 C14 C13 -58.7(2)
C7 C13 C14 C10 50.7(2)
C16 O4 C15 O9 -174.92(18)
C16 O4 C15 C7 5.7(2)
C13 C7 C15 O9 27.4(3)
C6 C7 C15 O9 -97.4(2)
C8 C7 C15 O9 150.3(2)
C13 C7 C15 O4 -153.27(16)
C6 C7 C15 O4 81.90(18)
C8 C7 C15 O4 -30.40(19)
C15 O4 C16 C17 -96.22(19)
C15 O4 C16 C8 22.25(19)
C7 C8 C16 O4 -39.43(17)
C9 C8 C16 O4 84.11(19)
C7 C8 C16 C17 79.17(18)
C9 C8 C16 C17 -157.29(17)
O4 C16 C17 C18 58.1(2)
C8 C16 C17 C18 -56.8(2)
C5 C6 C18 C27 -77.5(2)
C7 C6 C18 C27 102.23(19)
C5 C6 C18 C17 162.69(18)
C7 C6 C18 C17 -17.6(2)
C5 C6 C18 C22 41.7(2)
C7 C6 C18 C22 -138.63(16)
C16 C17 C18 C6 22.8(2)
C16 C17 C18 C27 -99.2(2)
C16 C17 C18 C22 143.52(18)
O2 C3 C20 O5 173.26(18)
C19 C3 C20 O5 54.9(3)
C2 C3 C20 O5 -67.9(2)
O2 C3 C20 C21 -2.0(2)
C19 C3 C20 C21 -120.38(18)
C2 C3 C20 C21 116.77(17)
O5 C20 C21 C25 -60.8(2)
C3 C20 C21 C25 114.51(18)
O5 C20 C21 C4 179.77(18)
C3 C20 C21 C4 -4.90(19)
O5 C20 C21 C22 55.9(2)
C3 C20 C21 C22 -128.81(18)
O2 C4 C21 C20 9.80(19)
C5 C4 C21 C20 -107.03(18)
C26 C4 C21 C20 123.16(18)
O2 C4 C21 C25 -102.59(19)
C5 C4 C21 C25 140.58(18)
C26 C4 C21 C25 10.8(3)
O2 C4 C21 C22 129.68(17)
C5 C4 C21 C22 12.8(3)
C26 C4 C21 C22 -117.0(2)
C20 C21 C22 C23 16.1(2)
C25 C21 C22 C23 129.78(18)
C4 C21 C22 C23 -100.0(2)
C20 C21 C22 C18 141.76(18)
C25 C21 C22 C18 -104.5(2)
C4 C21 C22 C18 25.7(3)
C6 C18 C22 C23 75.1(2)
C27 C18 C22 C23 -164.78(18)
C17 C18 C22 C23 -48.9(2)
C6 C18 C22 C21 -52.1(2)
C27 C18 C22 C21 68.0(2)
C17 C18 C22 C21 -176.10(17)
C24 O6 C23 O7 -3.9(3)
C24 O6 C23 C22 173.97(16)
C21 C22 C23 O7 -127.1(2)
C18 C22 C23 O7 104.8(2)
C21 C22 C23 O6 55.0(2)
C18 C22 C23 O6 -73.1(2)
